data_7159278
loop_
_publ_author_name
'Yang, Lin-Feng'
'Zhang, Ming'
'Shimadate, Yuna'
'Kato, Atsushi'
'Hou, Tian-Yang Liu'
'Li, Yi-Xian'
'Jia, Yue-Mei'
'Fleet, George W. J.'
'Yu, Chu-Yi'

_publ_section_title
;
 Design and synthesis of iso-<i>allo</i>-DNJ and L-isoDALDP derivatives:
 pursuit of potent and selective inhibitors of &#x3b1;-glucosidase.
;
_journal_issue 16
_journal_name_full 'Organic &amp; biomolecular chemistry'
_journal_page_first 3453
_journal_page_last 3464
_journal_paper_doi 10.1039/d3ob00404j
_journal_volume 21
_journal_year 2023
_chemical_absolute_configuration ad
_chemical_formula_moiety 'C12 H21 N O6 S2'
_chemical_formula_sum 'C12 H21 N O6 S2'
_chemical_formula_weight 339.42
_space_group_crystal_system orthorhombic
_space_group_IT_number 19
_space_group_name_Hall 'P 2ac 2ab'
_space_group_name_H-M_alt 'P 21 21 21'
_atom_sites_solution_hydrogens mixed
_atom_sites_solution_primary dual
_audit_block_doi 10.5517/ccdc.csd.cc2bl99k
_audit_creation_date 2018-07-13
_audit_creation_method
;
Olex2 1.2
(compiled 2018.05.29 svn.r3508 for OlexSys, GUI svn.r5506)
;
_audit_update_record
;
2022-03-28 deposited with the CCDC.	2023-04-06 downloaded from the CCDC.
;
_cell_angle_alpha 90
_cell_angle_beta 90
_cell_angle_gamma 90
_cell_formula_units_Z 4
_cell_length_a 6.0310(12)
_cell_length_b 9.2468(18)
_cell_length_c 28.590(6)
_cell_measurement_reflns_used 5712
_cell_measurement_temperature 173(2)
_cell_measurement_theta_max 27.4835
_cell_measurement_theta_min 2.1371
_cell_volume 1594.4(6)
_computing_cell_refinement 'CrystalClear (Rigaku Inc., 2007)'
_computing_data_collection 'CrystalClear (Rigaku Inc., 2007)'
_computing_data_reduction 'CrystalClear (Rigaku Inc., 2007)'
_computing_molecular_graphics 'Olex2 (Dolomanov et al., 2009)''
_computing_publication_material 'CIFTAB (Sheldrick, 2014)'
_computing_structure_refinement 'ShelXL (Sheldrick, 2015)'
_computing_structure_solution 'ShelXT (Sheldrick, 2015)'
_diffrn_ambient_temperature 173.15
_diffrn_measured_fraction_theta_full 0.991
_diffrn_measured_fraction_theta_max 0.992
_diffrn_measurement_device_type 'Saturn724+ CCD'
_diffrn_measurement_method '\w scans at fixed \c = 45\%'
_diffrn_radiation_monochromator 'Graphite Monochromator'
_diffrn_radiation_type MoK\a
_diffrn_radiation_wavelength 0.71073
_diffrn_reflns_av_R_equivalents 0.0363
_diffrn_reflns_av_unetI/netI 0.0318
_diffrn_reflns_Laue_measured_fraction_full 0.991
_diffrn_reflns_Laue_measured_fraction_max 0.992
_diffrn_reflns_limit_h_max 7
_diffrn_reflns_limit_h_min -7
_diffrn_reflns_limit_k_max 11
_diffrn_reflns_limit_k_min -12
_diffrn_reflns_limit_l_max 37
_diffrn_reflns_limit_l_min -36
_diffrn_reflns_number 10459
_diffrn_reflns_point_group_measured_fraction_full 0.991
_diffrn_reflns_point_group_measured_fraction_max 0.992
_diffrn_reflns_theta_full 25.242
_diffrn_reflns_theta_max 27.480
_diffrn_reflns_theta_min 3.452
_diffrn_source 'Sealed Tube'
_exptl_absorpt_coefficient_mu 0.359
_exptl_absorpt_correction_T_max 1.00000
_exptl_absorpt_correction_T_min 0.43003
_exptl_absorpt_correction_type multi-scan
_exptl_absorpt_process_details 'CrystalClear (Rigaku Inc., 2007)'
_exptl_crystal_colour colorless
_exptl_crystal_density_diffrn 1.414
_exptl_crystal_description block
_exptl_crystal_F_000 720
_exptl_crystal_size_max 0.8
_exptl_crystal_size_mid 0.254
_exptl_crystal_size_min 0.197
_refine_diff_density_max 0.397
_refine_diff_density_min -0.230
_refine_diff_density_rms 0.060
_refine_ls_abs_structure_details
;
 Flack x determined using 1412 quotients [(I+)-(I-)]/[(I+)+(I-)]
 (Parsons, Flack and Wagner, Acta Cryst. B69 (2013) 249-259).
;
_refine_ls_abs_structure_Flack 0.02(5)
_refine_ls_extinction_method none
_refine_ls_goodness_of_fit_ref 1.088
_refine_ls_hydrogen_treatment constr
_refine_ls_matrix_type full
_refine_ls_number_parameters 193
_refine_ls_number_reflns 3621
_refine_ls_number_restraints 0
_refine_ls_restrained_S_all 1.088
_refine_ls_R_factor_all 0.0381
_refine_ls_R_factor_gt 0.0371
_refine_ls_shift/su_max 0.000
_refine_ls_shift/su_mean 0.000
_refine_ls_structure_factor_coef Fsqd
_refine_ls_weighting_details 'w=1/[\s^2^(Fo^2^)+(0.0522P)^2^+0.4491P] where P=(Fo^2^+2Fc^2^)/3'
_refine_ls_weighting_scheme calc
_refine_ls_wR_factor_gt 0.0939
_refine_ls_wR_factor_ref 0.0950
_reflns_Friedel_coverage 0.710
_reflns_Friedel_fraction_full 0.990
_reflns_Friedel_fraction_max 0.991
_reflns_number_gt 3553
_reflns_number_total 3621
_reflns_threshold_expression 'I > 2\s(I)'
_cod_data_source_file d3ob00404j2.cif
_cod_data_source_block sa5357
_cod_depositor_comments
;
The following automatic conversions were performed:

data item '_exptl_absorpt_correction_type' value 'Multi-scan' was
changed to 'multi-scan' in accordance with the
/home/data/users/saulius/crontab/automatic-downloads/rss-feeds/RSC/lib/dictionaries/cif_core.dic
dictionary named 'cif_core.dic' version 2.4.2 last updated on
2011-04-26.

Automatic conversion script
Id: cif_fix_values 7556 2019-12-06 15:28:31Z antanas 

 Adding full bibliography for 7159278--7159282.cif.
;
_cod_original_cell_volume 1594.4(5)
_cod_database_code 7159278
_shelx_shelxl_version_number 2016/6
_shelx_space_group_comment
;
The symmetry employed for this shelxl refinement is uniquely defined
by the following loop, which should always be used as a source of
symmetry information in preference to the above space-group names.
They are only intended as comments.
;
_shelx_estimated_absorpt_t_max 0.933
_shelx_estimated_absorpt_t_min 0.762
_olex2_refinement_description
;
1. Fixed Uiso
 At 1.2 times of:
  All C(H) groups, All C(H,H) groups
 At 1.5 times of:
  All C(H,H,H) groups, All O(H) groups
2.a Riding coordinates:
 O3(H3)
2.b Ternary CH refined with riding coordinates:
 C1(H1), C5(H5), C8(H8)
2.c Secondary CH2 refined with riding coordinates:
 C2(H2A,H2B), C3(H3A,H3B), C4(H4A,H4B), C9(H9A,H9B), C10(H10A,H10B)
2.d Idealised Me refined as rotating group:
 C11(H11A,H11B,H11C), C12(H12A,H12B,H12C)
2.e Idealised tetrahedral OH refined as rotating group:
 O4(H4)
;
_olex2_submission_special_instructions 'No special instructions were received'

loop_
_space_group_symop_operation_xyz
'x, y, z'
'-x+1/2, -y, z+1/2'
'-x, y+1/2, -z+1/2'
'x+1/2, -y+1/2, -z'

loop_
_atom_site_label
_atom_site_type_symbol
_atom_site_fract_x
_atom_site_fract_y
_atom_site_fract_z
_atom_site_U_iso_or_equiv
_atom_site_adp_type
_atom_site_occupancy
_atom_site_site_symmetry_order
_atom_site_calc_flag
_atom_site_refinement_flags_posn
_atom_site_refinement_flags_adp
_atom_site_refinement_flags_occupancy
_atom_site_disorder_assembly
_atom_site_disorder_group
S1 S 0.12763(12) 0.94494(7) 0.38257(2) 0.02991(18) Uani 1 1 d . . . . .
S2 S 0.07111(12) 0.79895(8) 0.28834(2) 0.02876(17) Uani 1 1 d . . . . .
O1 O 0.5160(3) 0.5154(2) 0.39542(6) 0.0236(4) Uani 1 1 d . . . . .
O2 O 0.2880(3) 0.5544(2) 0.33280(6) 0.0239(4) Uani 1 1 d . . . . .
O3 O 0.5858(3) 0.6717(2) 0.47793(6) 0.0234(4) Uani 1 1 d . . . . .
H3 H 0.707699 0.635062 0.470074 0.035 Uiso 1 1 d R . . . .
O4 O 0.0049(3) 0.65749(19) 0.44897(6) 0.0213(4) Uani 1 1 d . . . . .
H4 H 0.061573 0.708601 0.470118 0.032 Uiso 1 1 calc GR . . . .
O5 O -0.0260(5) 0.3868(3) 0.52900(9) 0.0532(7) Uani 1 1 d . . . . .
O6 O -0.0541(5) 0.2911(3) 0.46030(9) 0.0520(7) Uani 1 1 d . . . . .
N1 N 0.0354(4) 0.3712(3) 0.48850(9) 0.0331(5) Uani 1 1 d . . . . .
C1 C 0.0935(4) 0.7749(3) 0.35134(8) 0.0217(5) Uani 1 1 d . . . . .
H1 H -0.039108 0.721889 0.363478 0.026 Uiso 1 1 calc R . . . .
C2 C -0.1193(5) 1.0394(3) 0.36395(10) 0.0316(6) Uani 1 1 d . . . . .
H2A H -0.250874 0.983330 0.373976 0.038 Uiso 1 1 calc R . . . .
H2B H -0.125066 1.134394 0.379868 0.038 Uiso 1 1 calc R . . . .
C3 C -0.1321(5) 1.0635(3) 0.31150(10) 0.0333(6) Uani 1 1 d . . . . .
H3A H 0.004834 1.112760 0.300996 0.040 Uiso 1 1 calc R . . . .
H3B H -0.258781 1.128105 0.304587 0.040 Uiso 1 1 calc R . . . .
C4 C -0.1596(5) 0.9239(3) 0.28400(10) 0.0341(6) Uani 1 1 d . . . . .
H4A H -0.182100 0.948573 0.250642 0.041 Uiso 1 1 calc R . . . .
H4B H -0.295350 0.874373 0.295068 0.041 Uiso 1 1 calc R . . . .
C5 C 0.3027(4) 0.6856(3) 0.35936(8) 0.0200(5) Uani 1 1 d . . . . .
H5 H 0.432304 0.742300 0.347507 0.024 Uiso 1 1 calc R . . . .
C6 C 0.3618(4) 0.6266(3) 0.40839(8) 0.0190(4) Uani 1 1 d . . . . .
C7 C 0.4626(4) 0.4628(3) 0.34932(9) 0.0252(5) Uani 1 1 d . . . . .
C8 C 0.1624(4) 0.5553(3) 0.43312(8) 0.0188(4) Uani 1 1 d . . . . .
H8 H 0.086096 0.493955 0.409240 0.023 Uiso 1 1 calc R . . . .
C9 C 0.2338(4) 0.4545(3) 0.47265(9) 0.0268(5) Uani 1 1 d . . . . .
H9A H 0.350089 0.387387 0.461433 0.032 Uiso 1 1 calc R . . . .
H9B H 0.295011 0.511495 0.498964 0.032 Uiso 1 1 calc R . . . .
C10 C 0.4872(4) 0.7365(3) 0.43789(8) 0.0209(5) Uani 1 1 d . . . . .
H10A H 0.604326 0.782047 0.418600 0.025 Uiso 1 1 calc R . . . .
H10B H 0.383784 0.813454 0.448074 0.025 Uiso 1 1 calc R . . . .
C11 C 0.6674(5) 0.4771(4) 0.31884(10) 0.0338(6) Uani 1 1 d . . . . .
H11A H 0.638516 0.433665 0.288178 0.051 Uiso 1 1 calc GR . . . .
H11B H 0.792106 0.427290 0.333777 0.051 Uiso 1 1 calc GR . . . .
H11C H 0.703808 0.579683 0.314884 0.051 Uiso 1 1 calc GR . . . .
C12 C 0.3764(5) 0.3093(3) 0.35162(11) 0.0330(6) Uani 1 1 d . . . . .
H12A H 0.237163 0.307509 0.369291 0.049 Uiso 1 1 calc GR . . . .
H12B H 0.485976 0.247708 0.367218 0.049 Uiso 1 1 calc GR . . . .
H12C H 0.350128 0.273396 0.319858 0.049 Uiso 1 1 calc GR . . . .

loop_
_atom_site_aniso_label
_atom_site_aniso_U_11
_atom_site_aniso_U_22
_atom_site_aniso_U_33
_atom_site_aniso_U_23
_atom_site_aniso_U_13
_atom_site_aniso_U_12
S1 0.0451(4) 0.0203(3) 0.0243(3) -0.0026(3) -0.0085(3) 0.0044(3)
S2 0.0407(3) 0.0310(4) 0.0146(3) 0.0018(2) -0.0015(2) 0.0033(3)
O1 0.0234(8) 0.0250(9) 0.0224(8) -0.0036(7) 0.0002(7) 0.0054(7)
O2 0.0293(8) 0.0222(9) 0.0203(8) -0.0062(7) -0.0023(7) 0.0028(7)
O3 0.0197(7) 0.0317(10) 0.0189(8) -0.0030(7) -0.0021(6) 0.0031(7)
O4 0.0185(7) 0.0247(9) 0.0208(9) -0.0017(7) 0.0004(6) 0.0022(7)
O5 0.0641(16) 0.0460(14) 0.0494(15) 0.0031(11) 0.0293(13) -0.0073(13)
O6 0.0604(15) 0.0446(13) 0.0509(15) 0.0108(12) -0.0033(12) -0.0262(13)
N1 0.0366(12) 0.0255(12) 0.0373(13) 0.0113(10) 0.0058(10) -0.0020(10)
C1 0.0292(11) 0.0206(11) 0.0155(11) 0.0014(9) -0.0023(9) -0.0004(9)
C2 0.0430(15) 0.0254(13) 0.0263(13) 0.0025(11) -0.0023(11) 0.0082(12)
C3 0.0457(15) 0.0285(13) 0.0258(14) 0.0074(11) -0.0037(12) 0.0073(13)
C4 0.0392(14) 0.0379(17) 0.0254(13) 0.0074(12) -0.0048(11) 0.0061(12)
C5 0.0255(10) 0.0196(11) 0.0150(10) -0.0039(9) 0.0008(9) -0.0014(9)
C6 0.0198(9) 0.0185(11) 0.0187(11) -0.0007(9) 0.0012(9) 0.0006(9)
C7 0.0250(11) 0.0244(12) 0.0261(12) -0.0066(10) 0.0020(9) 0.0016(10)
C8 0.0195(9) 0.0200(10) 0.0170(11) -0.0003(9) 0.0016(8) 0.0010(9)
C9 0.0267(11) 0.0250(12) 0.0287(13) 0.0099(11) 0.0022(10) 0.0017(11)
C10 0.0201(9) 0.0249(12) 0.0177(11) -0.0024(9) -0.0005(8) -0.0018(9)
C11 0.0333(13) 0.0395(16) 0.0286(13) -0.0120(12) 0.0099(11) -0.0018(12)
C12 0.0339(13) 0.0231(12) 0.0420(16) -0.0063(12) -0.0001(12) 0.0018(11)

loop_
_atom_type_symbol
_atom_type_description
_atom_type_scat_dispersion_real
_atom_type_scat_dispersion_imag
_atom_type_scat_source
C C 0.0033 0.0016 'International Tables Vol C Tables 4.2.6.8 and 6.1.1.4'
H H 0.0000 0.0000 'International Tables Vol C Tables 4.2.6.8 and 6.1.1.4'
N N 0.0061 0.0033 'International Tables Vol C Tables 4.2.6.8 and 6.1.1.4'
O O 0.0106 0.0060 'International Tables Vol C Tables 4.2.6.8 and 6.1.1.4'
S S 0.1246 0.1234 'International Tables Vol C Tables 4.2.6.8 and 6.1.1.4'

loop_
_geom_angle_atom_site_label_1
_geom_angle_atom_site_label_2
_geom_angle_atom_site_label_3
_geom_angle
_geom_angle_site_symmetry_1
_geom_angle_site_symmetry_3
_geom_angle_publ_flag
C2 S1 C1 100.35(13) . . ?
C4 S2 C1 101.68(13) . . ?
C6 O1 C7 109.48(18) . . ?
C7 O2 C5 106.30(18) . . ?
C10 O3 H3 108.7 . . ?
C8 O4 H4 109.5 . . ?
O5 N1 C9 118.0(3) . . ?
O6 N1 O5 124.2(3) . . ?
O6 N1 C9 117.8(2) . . ?
S1 C1 S2 112.86(13) . . ?
S1 C1 H1 110.1 . . ?
S2 C1 H1 110.1 . . ?
C5 C1 S1 107.46(16) . . ?
C5 C1 S2 106.03(17) . . ?
C5 C1 H1 110.1 . . ?
S1 C2 H2A 108.8 . . ?
S1 C2 H2B 108.8 . . ?
H2A C2 H2B 107.7 . . ?
C3 C2 S1 113.8(2) . . ?
C3 C2 H2A 108.8 . . ?
C3 C2 H2B 108.8 . . ?
C2 C3 H3A 109.0 . . ?
C2 C3 H3B 109.0 . . ?
C2 C3 C4 113.1(2) . . ?
H3A C3 H3B 107.8 . . ?
C4 C3 H3A 109.0 . . ?
C4 C3 H3B 109.0 . . ?
S2 C4 H4A 108.5 . . ?
S2 C4 H4B 108.5 . . ?
C3 C4 S2 115.0(2) . . ?
C3 C4 H4A 108.5 . . ?
C3 C4 H4B 108.5 . . ?
H4A C4 H4B 107.5 . . ?
O2 C5 C1 109.10(19) . . ?
O2 C5 H5 108.2 . . ?
O2 C5 C6 101.26(18) . . ?
C1 C5 H5 108.2 . . ?
C1 C5 C6 121.2(2) . . ?
C6 C5 H5 108.2 . . ?
O1 C6 C5 99.69(18) . . ?
O1 C6 C8 108.50(19) . . ?
O1 C6 C10 107.45(18) . . ?
C8 C6 C5 112.74(18) . . ?
C10 C6 C5 112.4(2) . . ?
C10 C6 C8 114.8(2) . . ?
O1 C7 C11 108.3(2) . . ?
O1 C7 C12 110.7(2) . . ?
O2 C7 O1 105.44(19) . . ?
O2 C7 C11 110.9(2) . . ?
O2 C7 C12 108.4(2) . . ?
C12 C7 C11 112.8(2) . . ?
O4 C8 C6 112.66(19) . . ?
O4 C8 H8 106.8 . . ?
O4 C8 C9 111.09(19) . . ?
C6 C8 H8 106.8 . . ?
C9 C8 C6 112.35(19) . . ?
C9 C8 H8 106.8 . . ?
N1 C9 C8 108.3(2) . . ?
N1 C9 H9A 110.0 . . ?
N1 C9 H9B 110.0 . . ?
C8 C9 H9A 110.0 . . ?
C8 C9 H9B 110.0 . . ?
H9A C9 H9B 108.4 . . ?
O3 C10 C6 111.8(2) . . ?
O3 C10 H10A 109.2 . . ?
O3 C10 H10B 109.3 . . ?
C6 C10 H10A 109.3 . . ?
C6 C10 H10B 109.2 . . ?
H10A C10 H10B 107.9 . . ?
C7 C11 H11A 109.5 . . ?
C7 C11 H11B 109.5 . . ?
C7 C11 H11C 109.5 . . ?
H11A C11 H11B 109.5 . . ?
H11A C11 H11C 109.5 . . ?
H11B C11 H11C 109.5 . . ?
C7 C12 H12A 109.5 . . ?
C7 C12 H12B 109.5 . . ?
C7 C12 H12C 109.5 . . ?
H12A C12 H12B 109.5 . . ?
H12A C12 H12C 109.5 . . ?
H12B C12 H12C 109.5 . . ?

loop_
_geom_bond_atom_site_label_1
_geom_bond_atom_site_label_2
_geom_bond_distance
_geom_bond_site_symmetry_2
_geom_bond_publ_flag
S1 C1 1.820(3) . ?
S1 C2 1.807(3) . ?
S2 C1 1.820(2) . ?
S2 C4 1.813(3) . ?
O1 C6 1.435(3) . ?
O1 C7 1.441(3) . ?
O2 C5 1.434(3) . ?
O2 C7 1.432(3) . ?
O3 H3 0.8400 . ?
O3 C10 1.422(3) . ?
O4 H4 0.8400 . ?
O4 C8 1.414(3) . ?
O5 N1 1.224(3) . ?
O6 N1 1.221(4) . ?
N1 C9 1.493(3) . ?
C1 H1 1.0000 . ?
C1 C5 1.525(3) . ?
C2 H2A 0.9900 . ?
C2 H2B 0.9900 . ?
C2 C3 1.518(4) . ?
C3 H3A 0.9900 . ?
C3 H3B 0.9900 . ?
C3 C4 1.520(4) . ?
C4 H4A 0.9900 . ?
C4 H4B 0.9900 . ?
C5 H5 1.0000 . ?
C5 C6 1.546(3) . ?
C6 C8 1.543(3) . ?
C6 C10 1.522(3) . ?
C7 C11 1.517(4) . ?
C7 C12 1.513(4) . ?
C8 H8 1.0000 . ?
C8 C9 1.527(3) . ?
C9 H9A 0.9900 . ?
C9 H9B 0.9900 . ?
C10 H10A 0.9900 . ?
C10 H10B 0.9900 . ?
C11 H11A 0.9800 . ?
C11 H11B 0.9800 . ?
C11 H11C 0.9800 . ?
C12 H12A 0.9800 . ?
C12 H12B 0.9800 . ?
C12 H12C 0.9800 . ?

loop_
_geom_hbond_atom_site_label_D
_geom_hbond_atom_site_label_H
_geom_hbond_atom_site_label_A
_geom_hbond_distance_DH
_geom_hbond_distance_HA
_geom_hbond_distance_DA
_geom_hbond_angle_DHA
_geom_hbond_site_symmetry_A
O3 H3 O4 0.84 1.90 2.663(2) 150.0 1_655
O4 H4 O3 0.84 1.86 2.665(3) 160.5 4_466

loop_
_geom_torsion_atom_site_label_1
_geom_torsion_atom_site_label_2
_geom_torsion_atom_site_label_3
_geom_torsion_atom_site_label_4
_geom_torsion
_geom_torsion_site_symmetry_1
_geom_torsion_site_symmetry_2
_geom_torsion_site_symmetry_3
_geom_torsion_site_symmetry_4
_geom_torsion_publ_flag
S1 C1 C5 O2 -176.35(15) . . . . ?
S1 C1 C5 C6 66.8(2) . . . . ?
S1 C2 C3 C4 67.2(3) . . . . ?
S2 C1 C5 O2 -55.4(2) . . . . ?
S2 C1 C5 C6 -172.25(18) . . . . ?
O1 C6 C8 O4 177.59(17) . . . . ?
O1 C6 C8 C9 51.2(3) . . . . ?
O1 C6 C10 O3 -57.5(2) . . . . ?
O2 C5 C6 O1 40.4(2) . . . . ?
O2 C5 C6 C8 -74.4(2) . . . . ?
O2 C5 C6 C10 153.96(18) . . . . ?
O4 C8 C9 N1 62.9(3) . . . . ?
O5 N1 C9 C8 -118.2(3) . . . . ?
O6 N1 C9 C8 62.4(3) . . . . ?
C1 S1 C2 C3 -61.0(2) . . . . ?
C1 S2 C4 C3 55.6(2) . . . . ?
C1 C5 C6 O1 161.1(2) . . . . ?
C1 C5 C6 C8 46.3(3) . . . . ?
C1 C5 C6 C10 -85.3(3) . . . . ?
C2 S1 C1 S2 57.92(17) . . . . ?
C2 S1 C1 C5 174.45(17) . . . . ?
C2 C3 C4 S2 -64.0(3) . . . . ?
C4 S2 C1 S1 -55.68(17) . . . . ?
C4 S2 C1 C5 -173.06(18) . . . . ?
C5 O2 C7 O1 22.0(2) . . . . ?
C5 O2 C7 C11 -95.1(2) . . . . ?
C5 O2 C7 C12 140.6(2) . . . . ?
C5 C6 C8 O4 -73.0(2) . . . . ?
C5 C6 C8 C9 160.6(2) . . . . ?
C5 C6 C10 O3 -166.13(18) . . . . ?
C6 O1 C7 O2 5.8(2) . . . . ?
C6 O1 C7 C11 124.6(2) . . . . ?
C6 O1 C7 C12 -111.3(2) . . . . ?
C6 C8 C9 N1 -169.9(2) . . . . ?
C7 O1 C6 C5 -28.4(2) . . . . ?
C7 O1 C6 C8 89.7(2) . . . . ?
C7 O1 C6 C10 -145.7(2) . . . . ?
C7 O2 C5 C1 -167.82(19) . . . . ?
C7 O2 C5 C6 -38.9(2) . . . . ?
C8 C6 C10 O3 63.3(3) . . . . ?
C10 C6 C8 O4 57.4(3) . . . . ?
C10 C6 C8 C9 -69.0(3) . . . . ?
